data_4132815
loop_
_publ_author_name
'Liu, Lujia'
'Li, Liang'
'DeGayner, Jordan A.'
'Winegar, Peter H.'
'Fang, Yu'
'Harris, T. David'

_publ_section_title
;
 Harnessing Structural Dynamics in a 2D Manganese-Benzoquinoid Framework
 To Dramatically Accelerate Metal Transport in Diffusion-Limited Metal
 Exchange Reactions.
;
_journal_issue 36
_journal_name_full 'Journal of the American Chemical Society'
_journal_page_first 11444
_journal_page_last 11453
_journal_paper_doi 10.1021/jacs.8b06774
_journal_volume 140
_journal_year 2018
_chemical_formula_moiety 'C18 Cl6 Co2 O12, C18 H42 Co1 N6 O6'
_chemical_formula_sum 'C36 H42 Cl6 Co3 N6 O18'
_chemical_formula_weight 1236.24
_space_group_crystal_system trigonal
_space_group_IT_number 162
_space_group_name_Hall '-P 3 2'
_space_group_name_H-M_alt 'P -3 1 m'
_atom_sites_solution_hydrogens difmap
_audit_creation_date 2017-10-05
_audit_creation_method
;
Olex2 1.2
(compiled 2015.09.30 svn.r3233 for OlexSys, GUI svn.r5103)
;
_cell_angle_alpha 90
_cell_angle_beta 90
_cell_angle_gamma 120
_cell_formula_units_Z 1
_cell_length_a 13.6570(11)
_cell_length_b 13.6570(11)
_cell_length_c 9.7446(10)
_cell_measurement_reflns_used 4686
_cell_measurement_temperature 100(2)
_cell_measurement_theta_max 25.747
_cell_measurement_theta_min 2.708
_cell_volume 1574.0(2)
_computing_cell_refinement 'SAINT V8.34A (Bruker, 2013)'
_computing_data_collection 'APEX2 V2014.11-0 (Bruker, 2014)'
_computing_data_reduction 'Bruker SAINT'
_computing_molecular_graphics 'Olex2 (Dolomanov et al., 2009)'
_computing_publication_material 'Olex2 (Dolomanov et al., 2009)'
_computing_structure_refinement 'ShelXL (Sheldrick, 2015)'
_diffrn_ambient_temperature 99.96
_diffrn_detector_area_resol_mean 8
_diffrn_measured_fraction_theta_full 0.984
_diffrn_measured_fraction_theta_max 0.984
_diffrn_measurement_device_type 'Bruker Kappa APEX CCD area detector'
_diffrn_measurement_method '\w and \f scans'
_diffrn_radiation_monochromator graphite
_diffrn_radiation_type MoK\a
_diffrn_radiation_wavelength 0.71073
_diffrn_reflns_av_R_equivalents 0.0607
_diffrn_reflns_av_unetI/netI 0.0892
_diffrn_reflns_Laue_measured_fraction_full 0.984
_diffrn_reflns_Laue_measured_fraction_max 0.984
_diffrn_reflns_limit_h_max 17
_diffrn_reflns_limit_h_min -15
_diffrn_reflns_limit_k_max 13
_diffrn_reflns_limit_k_min -16
_diffrn_reflns_limit_l_max 11
_diffrn_reflns_limit_l_min -12
_diffrn_reflns_number 3930
_diffrn_reflns_point_group_measured_fraction_full 0.984
_diffrn_reflns_point_group_measured_fraction_max 0.984
_diffrn_reflns_theta_full 24.141
_diffrn_reflns_theta_max 24.141
_diffrn_reflns_theta_min 2.708
_diffrn_source 'sealed tube'
_exptl_absorpt_coefficient_mu 1.095
_exptl_absorpt_correction_T_max 0.7454
_exptl_absorpt_correction_T_min 0.4858
_exptl_absorpt_correction_type multi-scan
_exptl_absorpt_process_details
;
SADABS-2014/5 (Bruker,2014/5) was used for absorption correction.
wR2(int) was 0.1314 before and 0.0553 after correction.
The Ratio of minimum to maximum transmission is 0.6517.
The \l/2 correction factor is Not present.
;
_exptl_crystal_colour 'dark brown'
_exptl_crystal_colour_modifier dark
_exptl_crystal_colour_primary brown
_exptl_crystal_density_diffrn 1.304
_exptl_crystal_description block
_exptl_crystal_F_000 627
_exptl_crystal_size_max 0.28
_exptl_crystal_size_mid 0.149
_exptl_crystal_size_min 0.094
_refine_diff_density_max 0.771
_refine_diff_density_min -0.898
_refine_diff_density_rms 0.137
_refine_ls_extinction_method none
_refine_ls_goodness_of_fit_ref 1.371
_refine_ls_hydrogen_treatment constr
_refine_ls_matrix_type full
_refine_ls_number_parameters 71
_refine_ls_number_reflns 909
_refine_ls_number_restraints 32
_refine_ls_restrained_S_all 1.375
_refine_ls_R_factor_all 0.1506
_refine_ls_R_factor_gt 0.1093
_refine_ls_shift/su_max 0.000
_refine_ls_shift/su_mean 0.000
_refine_ls_structure_factor_coef Fsqd
_refine_ls_weighting_details 'w=1/[\s^2^(Fo^2^)+(0.2000P)^2^] where P=(Fo^2^+2Fc^2^)/3'
_refine_ls_weighting_scheme calc
_refine_ls_wR_factor_gt 0.3470
_refine_ls_wR_factor_ref 0.3778
_reflns_Friedel_coverage 0.000
_reflns_number_gt 554
_reflns_number_total 909
_reflns_threshold_expression 'I > 2\s(I)'
_cod_data_source_file ja8b06774_si_002.cif
_cod_data_source_block 2a
_cod_original_cell_volume 1574.0(3)
_cod_database_code 4132815
_shelx_space_group_comment
;
The symmetry employed for this shelxl refinement is uniquely defined
by the following loop, which should always be used as a source of
symmetry information in preference to the above space-group names.
They are only intended as comments.
;
_olex2_refinement_description
;
1. Fixed Uiso
 At 1.2 times of:
  All C(H) groups
 At 1.5 times of:
  All C(H,H,H) groups
2. Rigid bond restraints
 O2, C3, N1, C4, C5
 with sigma for 1-2 distances of 0.01 and sigma for 1-3 distances of 0.01
3. Uiso/Uaniso restraints and constraints
O2 \\sim C3 \\sim N1 \\sim C4 \\sim C5: within 2A with sigma of 0.01 and sigma
for terminal atoms of 0.02
4. Others
 Fixed Sof: O2(0.5) C3(0.5) H3(0.5) N1(0.5) C4(0.5) H4A(0.5) H4B(0.5) H4C(0.5)
 C5(0.5) H5A(0.5) H5B(0.5) H5C(0.5)
5.a Free rotating group:
 O2(C3,H3,N1,C4,H4A,H4B,H4C,C5,H5A,H5B,H5C)
;
_shelx_shelxl_version_number 2014/7
_olex2_submission_special_instructions 'No special instructions were received'

loop_
_space_group_symop_operation_xyz
'x, y, z'
'-y, x-y, z'
'-x+y, -x, z'
'-y, -x, -z'
'-x+y, y, -z'
'x, x-y, -z'
'-x, -y, -z'
'y, -x+y, -z'
'x-y, x, -z'
'y, x, z'
'x-y, -y, z'
'-x, -x+y, z'

loop_
_atom_site_label
_atom_site_type_symbol
_atom_site_fract_x
_atom_site_fract_y
_atom_site_fract_z
_atom_site_U_iso_or_equiv
_atom_site_adp_type
_atom_site_occupancy
_atom_site_site_symmetry_order
_atom_site_calc_flag
_atom_site_refinement_flags_posn
_atom_site_refinement_flags_adp
_atom_site_refinement_flags_occupancy
_atom_site_disorder_assembly
_atom_site_disorder_group
Co1 Co 0.3333 0.6667 0.5000 0.0590(14) Uani 1 6 d S T P . .
Cl1 Cl 0.3700(3) 1.0000 0.2283(5) 0.0866(17) Uani 1 2 d S T P . .
O1 O 0.3453(5) 0.8023(5) 0.3902(7) 0.059(2) Uani 1 1 d . . . . .
C1 C 0.4170(7) 0.8982(7) 0.4337(9) 0.053(2) Uani 1 1 d . . . . .
C2 C 0.4398(8) 1.0000 0.3774(14) 0.052(3) Uani 1 2 d S T P . .
Co2 Co 0.0000 1.0000 0.0000 0.0747(18) Uani 1 12 d S T P . .
O2 O 0.102(2) 0.979(2) -0.123(3) 0.199(9) Uani 0.5 1 d . U . A -1
C3 C 0.206(2) 1.045(2) -0.113(2) 0.219(10) Uani 0.5 1 d G U . A -1
H3 H 0.2312 1.0978 -0.0426 0.263 Uiso 0.5 1 d G . . A -1
N1 N 0.2815(18) 1.0440(17) -0.192(3) 0.244(11) Uani 0.5 1 d G U . A -1
C4 C 0.247(3) 0.962(3) -0.302(4) 0.272(16) Uani 0.5 1 d G U . A -1
H4A H 0.2926 0.9274 -0.3011 0.408 Uiso 0.5 1 d G . . A -1
H4B H 0.2548 0.9993 -0.3879 0.408 Uiso 0.5 1 d G . . A -1
H4C H 0.1688 0.9051 -0.2889 0.408 Uiso 0.5 1 d G . . A -1
C5 C 0.4017(18) 1.119(3) -0.174(4) 0.232(14) Uani 0.5 1 d G U . A -1
H5A H 0.4144 1.1679 -0.0969 0.349 Uiso 0.5 1 d G . . A -1
H5B H 0.4328 1.1631 -0.2549 0.349 Uiso 0.5 1 d G . . A -1
H5C H 0.4374 1.0747 -0.1566 0.349 Uiso 0.5 1 d G . . A -1

loop_
_atom_site_aniso_label
_atom_site_aniso_U_11
_atom_site_aniso_U_22
_atom_site_aniso_U_33
_atom_site_aniso_U_23
_atom_site_aniso_U_13
_atom_site_aniso_U_12
Co1 0.0249(13) 0.0249(13) 0.127(3) 0.000 0.000 0.0124(6)
Cl1 0.077(2) 0.044(2) 0.128(4) 0.000 -0.040(2) 0.0222(12)
O1 0.040(4) 0.022(3) 0.111(5) -0.011(3) -0.020(3) 0.014(3)
C1 0.032(5) 0.041(5) 0.091(6) -0.004(5) 0.006(4) 0.023(4)
C2 0.033(5) 0.030(7) 0.093(9) 0.000 -0.004(5) 0.015(3)
Co2 0.064(2) 0.064(2) 0.095(4) 0.000 0.000 0.0322(11)
O2 0.188(18) 0.131(19) 0.321(18) 0.029(17) 0.100(18) 0.113(17)
C3 0.197(19) 0.145(19) 0.327(19) 0.021(16) 0.122(19) 0.094(18)
N1 0.208(19) 0.16(2) 0.33(2) 0.015(16) 0.145(19) 0.071(18)
C4 0.22(2) 0.20(3) 0.31(3) 0.010(18) 0.17(2) 0.04(2)
C5 0.20(2) 0.14(2) 0.32(3) 0.03(2) 0.15(2) 0.07(2)

loop_
_atom_type_symbol
_atom_type_description
_atom_type_scat_dispersion_real
_atom_type_scat_dispersion_imag
_atom_type_scat_source
C C 0.0033 0.0016 'International Tables Vol C Tables 4.2.6.8 and 6.1.1.4'
H H 0.0000 0.0000 'International Tables Vol C Tables 4.2.6.8 and 6.1.1.4'
Cl Cl 0.1484 0.1585 'International Tables Vol C Tables 4.2.6.8 and 6.1.1.4'
Co Co 0.3494 0.9721 'International Tables Vol C Tables 4.2.6.8 and 6.1.1.4'
N N 0.0061 0.0033 'International Tables Vol C Tables 4.2.6.8 and 6.1.1.4'
O O 0.0106 0.0060 'International Tables Vol C Tables 4.2.6.8 and 6.1.1.4'

loop_
_geom_angle_atom_site_label_1
_geom_angle_atom_site_label_2
_geom_angle_atom_site_label_3
_geom_angle
_geom_angle_site_symmetry_1
_geom_angle_site_symmetry_3
O1 Co1 O1 90.3(3) 4_666 .
O1 Co1 O1 95.8(2) 5_556 6_566
O1 Co1 O1 95.8(2) 2_665 3_565
O1 Co1 O1 95.8(2) 4_666 5_556
O1 Co1 O1 95.8(2) . 3_565
O1 Co1 O1 78.6(3) . 5_556
O1 Co1 O1 172.2(3) . 6_566
O1 Co1 O1 78.6(3) 4_666 2_665
O1 Co1 O1 172.2(3) 4_666 3_565
O1 Co1 O1 95.8(2) . 2_665
O1 Co1 O1 90.3(4) 5_556 3_565
O1 Co1 O1 172.2(3) 5_556 2_665
O1 Co1 O1 78.6(3) 6_566 3_565
O1 Co1 O1 95.8(2) 4_666 6_566
O1 Co1 O1 90.3(3) 2_665 6_566
C1 O1 Co1 115.5(6) . .
O1 C1 C1 115.1(5) . 5_556
O1 C1 C2 125.8(9) . .
C2 C1 C1 119.0(6) . 5_556
C1 C2 Cl1 119.0(6) . .
C1 C2 Cl1 119.0(6) 11_675 .
C1 C2 C1 121.9(12) 11_675 .
C3 O2 Co2 119.0(15) . .
O2 C3 H3 117.4 . .
O2 C3 N1 125.1 . .
N1 C3 H3 117.5 . .
C3 N1 C4 119.4 . .
C3 N1 C5 123.5 . .
C5 N1 C4 117.1 . .
N1 C4 H4A 109.5 . .
N1 C4 H4B 109.5 . .
N1 C4 H4C 109.5 . .
H4A C4 H4B 109.6 . .
H4A C4 H4C 109.4 . .
H4B C4 H4C 109.4 . .
N1 C5 H5A 109.5 . .
N1 C5 H5B 109.5 . .
N1 C5 H5C 109.4 . .
H5A C5 H5B 109.5 . .
H5A C5 H5C 109.4 . .
H5B C5 H5C 109.5 . .

loop_
_geom_bond_atom_site_label_1
_geom_bond_atom_site_label_2
_geom_bond_distance
_geom_bond_site_symmetry_2
Co1 O1 2.073(6) 4_666
Co1 O1 2.073(6) 6_566
Co1 O1 2.073(6) 2_665
Co1 O1 2.073(6) .
Co1 O1 2.073(6) 5_556
Co1 O1 2.073(6) 3_565
Cl1 C2 1.738(13) .
O1 C1 1.254(10) .
C1 C1 1.563(18) 5_556
C1 C2 1.377(10) .
C2 C1 1.377(11) 11_675
Co2 O2 1.965(17) .
O2 C3 1.2473 .
C3 H3 0.9302 .
C3 N1 1.2865 .
N1 C4 1.4476 .
N1 C5 1.4464 .
C4 H4A 0.9583 .
C4 H4B 0.9593 .
C4 H4C 0.9603 .
C5 H5A 0.9599 .
C5 H5B 0.9582 .
C5 H5C 0.9596 .

loop_
_geom_torsion_atom_site_label_1
_geom_torsion_atom_site_label_2
_geom_torsion_atom_site_label_3
_geom_torsion_atom_site_label_4
_geom_torsion
_geom_torsion_site_symmetry_1
_geom_torsion_site_symmetry_4
Co1 O1 C1 C1 -2.2(11) . 5_556
Co1 O1 C1 C2 179.9(9) . .
O1 C1 C2 Cl1 -3.2(16) . .
O1 C1 C2 C1 178.7(7) . 11_675
C1 C1 C2 Cl1 178.9(8) 5_556 .
C1 C1 C2 C1 1(2) 5_556 11_675
Co2 O2 C3 N1 -176.1(19) . .
O2 C3 N1 C4 -0.5 . .
O2 C3 N1 C5 -178.0 . .

loop_
_smtbx_masks_void_nr
_smtbx_masks_void_average_x
_smtbx_masks_void_average_y
_smtbx_masks_void_average_z
_smtbx_masks_void_volume
_smtbx_masks_void_count_electrons
1 0.000 0.000 0.500 66.1 33.9
2 -0.651 -0.124 0.000 191.1 50.4
